data_4305991
loop_
_publ_author_name
'Richard E. Wilson'
'S. Skanthakumar'
'Karah E. Knope'
'Christopher L. Cahill'
'L. Soderholm'

_publ_section_title
;
An Open-Framework Thorium Sulfate Hydrate with 11.5 \%A Voids
;
_journal_name_full 'Inorganic Chemistry'
_journal_page_first 9321
_journal_page_last 9326
_journal_paper_doi 10.1021/ic800931f
_journal_volume 47
_journal_year 2008
_chemical_formula_moiety 'O30 S6 Th3, O'
_chemical_formula_sum 'O31 S6 Th3'
_chemical_formula_weight 1384.48
_chemical_name_systematic
; 
 ? 
;
_space_group_IT_number 137
_symmetry_cell_setting tetragonal
_symmetry_space_group_name_Hall '-P 4ac 2a'
_symmetry_space_group_name_H-M 'P 42/n m c :2'
_atom_sites_solution_hydrogens none
_atom_sites_solution_primary direct
_atom_sites_solution_secondary difmap
_audit_creation_method SHELXL-97
_cell_angle_alpha 90.00
_cell_angle_beta 90.00
_cell_angle_gamma 90.00
_cell_formula_units_Z 8
_cell_length_a 25.890(4)
_cell_length_b 25.890(4)
_cell_length_c 9.0800(18)
_cell_measurement_reflns_used 69106
_cell_measurement_temperature 295
_cell_measurement_theta_max 29.43
_cell_measurement_theta_min 3.87
_cell_volume 6086.3(18)
_computing_cell_refinement 'APEX II, SAINT+ (Bruker, 2004)'
_computing_data_collection 'APEX II (Bruker, 2004)'
_computing_data_reduction 'SAINT+ (Bruker, 2004)'
_computing_molecular_graphics 'SHELXL-97 (Sheldrick, 1997)'
_computing_publication_material 'SHELXCIF-97 (Sheldrick, 1997)'
_computing_structure_refinement 'SHELXL-97 (Sheldrick, 1997)'
_computing_structure_solution 'SHELXS-97 (Sheldrick, 1990)'
_diffrn_ambient_temperature 295
_diffrn_measured_fraction_theta_full 0.966
_diffrn_measured_fraction_theta_max 0.966
_diffrn_measurement_device_type 'Bruker APEX II'
_diffrn_measurement_method '0.3 w/ exposures'
_diffrn_radiation_monochromator graphite
_diffrn_radiation_source 'fine-focus sealed tube'
_diffrn_radiation_type MoK\a
_diffrn_radiation_wavelength 0.71073
_diffrn_reflns_av_R_equivalents 0.1045
_diffrn_reflns_av_sigmaI/netI 0.0427
_diffrn_reflns_limit_h_max 35
_diffrn_reflns_limit_h_min -35
_diffrn_reflns_limit_k_max 35
_diffrn_reflns_limit_k_min -35
_diffrn_reflns_limit_l_max 12
_diffrn_reflns_limit_l_min -12
_diffrn_reflns_number 69106
_diffrn_reflns_theta_full 29.43
_diffrn_reflns_theta_max 29.43
_diffrn_reflns_theta_min 3.87
_exptl_absorpt_coefficient_mu 15.142
_exptl_absorpt_correction_T_max 0.6193
_exptl_absorpt_correction_T_min 0.3942
_exptl_absorpt_correction_type multi-scan
_exptl_absorpt_process_details SADABS
_exptl_crystal_colour colorless
_exptl_crystal_density_diffrn 3.022
_exptl_crystal_density_meas ?
_exptl_crystal_density_method .
_exptl_crystal_description needle
_exptl_crystal_F_000 4912
_exptl_crystal_size_max 0.35
_exptl_crystal_size_mid 0.04
_exptl_crystal_size_min 0.04
_refine_diff_density_max 4.261
_refine_diff_density_min -2.519
_refine_diff_density_rms 0.319
_refine_ls_extinction_method none
_refine_ls_goodness_of_fit_ref 1.052
_refine_ls_hydrogen_treatment none
_refine_ls_matrix_type full
_refine_ls_number_parameters 192
_refine_ls_number_reflns 4245
_refine_ls_number_restraints 0
_refine_ls_restrained_S_all 1.052
_refine_ls_R_factor_all 0.0643
_refine_ls_R_factor_gt 0.0341
_refine_ls_shift/su_max 0.001
_refine_ls_shift/su_mean 0.000
_refine_ls_structure_factor_coef Fsqd
_refine_ls_weighting_details 'calc w=1/[\s^2^(Fo^2^)+(0.0458P)^2^+69.9370P] where P=(Fo^2^+2Fc^2^)/3'
_refine_ls_weighting_scheme calc
_refine_ls_wR_factor_gt 0.0853
_refine_ls_wR_factor_ref 0.0990
_reflns_number_gt 3044
_reflns_number_total 4245
_reflns_threshold_expression >2sigma(I)
_cod_data_source_file ic800931f_si_002.cif
_cod_data_source_block final
_cod_original_cell_volume 6086.3(17)
_cod_original_sg_symbol_H-M 'P 42/n m c'
_cod_database_code 4305991

loop_
_symmetry_equiv_pos_as_xyz
'x, y, z'
'-x+1/2, -y+1/2, z'
'-y+1/2, x, z+1/2'
'y, -x+1/2, z+1/2'
'-x, y+1/2, -z'
'x+1/2, -y, -z'
'y+1/2, x+1/2, -z+1/2'
'-y, -x, -z+1/2'
'-x, -y, -z'
'x-1/2, y-1/2, -z'
'y-1/2, -x, -z-1/2'
'-y, x-1/2, -z-1/2'
'x, -y-1/2, z'
'-x-1/2, y, z'
'-y-1/2, -x-1/2, z-1/2'
'y, x, z-1/2'

loop_
_atom_site_label
_atom_site_type_symbol
_atom_site_fract_x
_atom_site_fract_y
_atom_site_fract_z
_atom_site_U_iso_or_equiv
_atom_site_adp_type
_atom_site_occupancy
_atom_site_symmetry_multiplicity
_atom_site_calc_flag
_atom_site_refinement_flags
_atom_site_disorder_assembly
_atom_site_disorder_group
Th1 Th 0.7500 0.600051(15) 0.01571(5) 0.01031(10) Uani 1 2 d S . .
Th2 Th 0.887494(10) 0.525978(10) 0.47635(3) 0.00970(9) Uani 1 1 d . . .
S4 S 0.99081(7) 0.49081(7) 0.7500 0.0097(5) Uani 1 2 d S . .
S2 S 0.86714(7) 0.64526(7) 0.2439(2) 0.0120(4) Uani 1 1 d . . .
S1 S 0.86663(7) 0.51364(7) 0.0626(2) 0.0111(4) Uani 1 1 d . . .
S3 S 0.7500 0.51810(12) 0.3532(4) 0.0163(6) Uani 1 2 d S . .
O1 O 0.8172(2) 0.5391(2) 0.0191(8) 0.0225(14) Uani 1 1 d . . .
O9 O 0.7500 0.5652(4) 0.2615(11) 0.022(2) Uani 1 2 d S . .
O2 O 0.8717(3) 0.4666(3) -0.0244(8) 0.0266(15) Uani 1 1 d . . .
O10 O 0.7958(2) 0.5195(3) 0.4491(8) 0.0226(14) Uani 1 1 d . . .
OW3 O 0.8385(3) 0.4793(3) 0.6874(8) 0.0276(16) Uani 1 1 d . . .
O12 O 0.9423(2) 0.4921(3) 0.6666(7) 0.0229(14) Uani 1 1 d . . .
O5 O 0.8635(2) 0.6928(2) 0.3293(7) 0.0205(14) Uani 1 1 d . . .
OW1 O 0.7500 0.5443(4) -0.2148(12) 0.028(2) Uani 1 2 d S . .
O3 O 0.9095(3) 0.5483(3) 0.0328(9) 0.0333(18) Uani 1 1 d . . .
OW4 O 0.8878(3) 0.4309(3) 0.4379(10) 0.0318(17) Uani 1 1 d . . .
O4 O 0.8655(2) 0.5012(3) 0.2192(7) 0.0219(14) Uani 1 1 d . . .
O13 O 1.0342(2) 0.4936(3) 0.6490(8) 0.0257(15) Uani 1 1 d . . .
O6 O 0.8230(3) 0.6410(3) 0.1478(8) 0.0276(16) Uani 1 1 d . . .
O7 O 0.9153(3) 0.6478(3) 0.1580(9) 0.0357(18) Uani 1 1 d . . .
O8 O 0.8682(3) 0.6013(3) 0.3416(9) 0.0323(17) Uani 1 1 d . . .
O11 O 0.7500 0.4723(4) 0.2657(13) 0.034(2) Uani 1 2 d S . .
OW2 O 0.7500 0.6958(4) 0.0195(15) 0.043(3) Uani 1 2 d S . .
O18 O 0.6546(6) 0.7500 -0.0090(18) 0.062(4) Uani 1 2 d S . .

loop_
_atom_site_aniso_label
_atom_site_aniso_U_11
_atom_site_aniso_U_22
_atom_site_aniso_U_33
_atom_site_aniso_U_23
_atom_site_aniso_U_13
_atom_site_aniso_U_12
Th1 0.00877(17) 0.01130(18) 0.0109(2) 0.00052(14) 0.000 0.000
Th2 0.00864(13) 0.01072(14) 0.00975(15) 0.00080(10) -0.00053(10) 0.00101(9)
S4 0.0097(8) 0.0097(8) 0.0099(14) 0.0002(7) -0.0002(7) 0.0019(9)
S2 0.0139(9) 0.0116(9) 0.0106(10) -0.0006(7) -0.0020(7) -0.0002(7)
S1 0.0094(9) 0.0107(9) 0.0131(9) -0.0001(7) -0.0008(7) 0.0013(7)
S3 0.0103(13) 0.0217(15) 0.0168(16) 0.0042(11) 0.000 0.000
O1 0.019(3) 0.021(3) 0.028(4) -0.002(3) -0.004(3) 0.010(2)
O9 0.012(4) 0.027(5) 0.028(5) 0.009(4) 0.000 0.000
O2 0.042(4) 0.020(3) 0.018(3) -0.005(3) -0.010(3) 0.014(3)
O10 0.012(3) 0.033(4) 0.022(4) 0.003(3) 0.000(2) -0.002(3)
OW3 0.027(4) 0.040(4) 0.017(4) 0.008(3) -0.007(3) -0.005(3)
O12 0.012(3) 0.037(4) 0.020(4) 0.013(3) -0.004(2) 0.001(3)
O5 0.023(3) 0.014(3) 0.024(4) -0.009(3) 0.000(3) 0.001(2)
OW1 0.022(5) 0.029(5) 0.034(6) -0.007(4) 0.000 0.000
O3 0.023(3) 0.028(4) 0.049(5) 0.011(3) 0.005(3) -0.011(3)
OW4 0.033(4) 0.016(3) 0.047(5) -0.004(3) -0.007(3) 0.007(3)
O4 0.019(3) 0.030(4) 0.017(3) -0.001(3) -0.003(3) 0.000(3)
O13 0.010(3) 0.043(4) 0.024(4) -0.004(3) 0.009(3) 0.002(3)
O6 0.026(4) 0.032(4) 0.025(4) 0.003(3) -0.018(3) -0.005(3)
O7 0.028(4) 0.049(5) 0.030(4) -0.016(4) 0.012(3) -0.005(3)
O8 0.043(4) 0.022(4) 0.032(4) 0.012(3) -0.012(3) 0.001(3)
O11 0.027(5) 0.035(6) 0.041(7) -0.008(5) 0.000 0.000
OW2 0.031(6) 0.017(5) 0.080(10) -0.012(5) 0.000 0.000
O18 0.053(8) 0.043(7) 0.090(12) 0.000 -0.028(8) 0.000

loop_
_atom_type_symbol
_atom_type_description
_atom_type_scat_dispersion_real
_atom_type_scat_dispersion_imag
_atom_type_scat_source
O O 0.0106 0.0060 'International Tables Vol C Tables 4.2.6.8 and 6.1.1.4'
S S 0.1246 0.1234 'International Tables Vol C Tables 4.2.6.8 and 6.1.1.4'
Th Th -7.2400 8.8979 'International Tables Vol C Tables 4.2.6.8 and 6.1.1.4'

loop_
_geom_angle_atom_site_label_1
_geom_angle_atom_site_label_2
_geom_angle_atom_site_label_3
_geom_angle
_geom_angle_site_symmetry_1
_geom_angle_site_symmetry_3
_geom_angle_publ_flag
O1 Th1 O1 95.6(3) 14_755 . ?
O1 Th1 O9 74.7(2) 14_755 . ?
O1 Th1 O9 74.7(2) . . ?
O1 Th1 O5 79.6(2) 14_755 4_564 ?
O1 Th1 O5 136.0(2) . 4_564 ?
O9 Th1 O5 142.05(16) . 4_564 ?
O1 Th1 O5 136.0(2) 14_755 15_775 ?
O1 Th1 O5 79.6(2) . 15_775 ?
O9 Th1 O5 142.05(16) . 15_775 ?
O5 Th1 O5 74.7(3) 4_564 15_775 ?
O1 Th1 O6 147.8(2) 14_755 . ?
O1 Th1 O6 73.5(2) . . ?
O9 Th1 O6 73.2(2) . . ?
O5 Th1 O6 129.3(2) 4_564 . ?
O5 Th1 O6 73.0(2) 15_775 . ?
O1 Th1 O6 73.5(2) 14_755 14_755 ?
O1 Th1 O6 147.8(2) . 14_755 ?
O9 Th1 O6 73.2(2) . 14_755 ?
O5 Th1 O6 73.0(2) 4_564 14_755 ?
O5 Th1 O6 129.3(2) 15_775 14_755 ?
O6 Th1 O6 99.5(4) . 14_755 ?
O1 Th1 OW2 132.15(16) 14_755 . ?
O1 Th1 OW2 132.15(16) . . ?
O9 Th1 OW2 111.2(4) . . ?
O5 Th1 OW2 67.8(3) 4_564 . ?
O5 Th1 OW2 67.8(3) 15_775 . ?
O6 Th1 OW2 64.2(2) . . ?
O6 Th1 OW2 64.2(2) 14_755 . ?
O1 Th1 OW1 68.3(2) 14_755 . ?
O1 Th1 OW1 68.3(2) . . ?
O9 Th1 OW1 123.4(3) . . ?
O5 Th1 OW1 69.4(2) 4_564 . ?
O5 Th1 OW1 69.4(2) 15_775 . ?
O6 Th1 OW1 129.92(19) . . ?
O6 Th1 OW1 129.92(19) 14_755 . ?
OW2 Th1 OW1 125.4(4) . . ?
O8 Th2 O13 96.2(3) . 9_766 ?
O8 Th2 O10 78.1(2) . . ?
O13 Th2 O10 141.3(2) 9_766 . ?
O8 Th2 O12 143.2(2) . . ?
O13 Th2 O12 76.3(2) 9_766 . ?
O10 Th2 O12 129.4(2) . . ?
O8 Th2 O3 71.5(3) . 15_776 ?
O13 Th2 O3 70.3(3) 9_766 15_776 ?
O10 Th2 O3 139.0(2) . 15_776 ?
O12 Th2 O3 72.1(2) . 15_776 ?
O8 Th2 O7 75.8(3) . 15_776 ?
O13 Th2 O7 141.3(3) 9_766 15_776 ?
O10 Th2 O7 75.0(3) . 15_776 ?
O12 Th2 O7 87.8(3) . 15_776 ?
O3 Th2 O7 71.4(3) 15_776 15_776 ?
O8 Th2 OW4 138.4(3) . . ?
O13 Th2 OW4 73.7(3) 9_766 . ?
O10 Th2 OW4 85.3(2) . . ?
O12 Th2 OW4 74.8(2) . . ?
O3 Th2 OW4 135.5(2) 15_776 . ?
O7 Th2 OW4 135.9(3) 15_776 . ?
O8 Th2 O4 71.1(3) . . ?
O13 Th2 O4 72.0(2) 9_766 . ?
O10 Th2 O4 70.0(2) . . ?
O12 Th2 O4 135.8(2) . . ?
O3 Th2 O4 122.4(3) 15_776 . ?
O7 Th2 O4 135.6(3) 15_776 . ?
OW4 Th2 O4 67.3(3) . . ?
O8 Th2 OW3 131.7(3) . . ?
O13 Th2 OW3 132.1(2) 9_766 . ?
O10 Th2 OW3 63.8(2) . . ?
O12 Th2 OW3 65.7(2) . . ?
O3 Th2 OW3 120.1(3) 15_776 . ?
O7 Th2 OW3 66.8(2) 15_776 . ?
OW4 Th2 OW3 69.2(3) . . ?
O4 Th2 OW3 117.5(2) . . ?
O13 S4 O13 108.8(6) 7_546 . ?
O13 S4 O12 110.6(4) 7_546 . ?
O13 S4 O12 109.6(4) . . ?
O13 S4 O12 109.6(4) 7_546 7_546 ?
O13 S4 O12 110.6(4) . 7_546 ?
O12 S4 O12 107.8(5) . 7_546 ?
O8 S2 O6 109.1(4) . . ?
O8 S2 O5 110.0(4) . . ?
O6 S2 O5 109.6(4) . . ?
O8 S2 O7 110.1(5) . . ?
O6 S2 O7 110.7(5) . . ?
O5 S2 O7 107.4(4) . . ?
O3 S1 O4 109.4(4) . . ?
O3 S1 O2 110.3(5) . . ?
O4 S1 O2 110.3(4) . . ?
O3 S1 O1 109.4(4) . . ?
O4 S1 O1 109.8(4) . . ?
O2 S1 O1 107.6(4) . . ?
O11 S3 O9 111.8(7) . . ?
O11 S3 O10 110.5(4) . . ?
O9 S3 O10 108.3(4) . . ?
O11 S3 O10 110.5(4) . 14_755 ?
O9 S3 O10 108.3(4) . 14_755 ?
O10 S3 O10 107.3(6) . 14_755 ?
S1 O1 Th1 159.3(4) . . ?
S3 O9 Th1 146.4(6) . . ?
S3 O10 Th2 149.6(4) . . ?
S4 O12 Th2 152.4(4) . . ?
S2 O5 Th1 148.9(4) . 3_655 ?
S1 O3 Th2 174.0(5) . 15_775 ?
S1 O4 Th2 148.7(4) . . ?
S4 O13 Th2 161.9(5) . 9_766 ?
S2 O6 Th1 158.5(4) . . ?
S2 O7 Th2 151.1(5) . 15_775 ?
S2 O8 Th2 167.5(5) . . ?

loop_
_geom_bond_atom_site_label_1
_geom_bond_atom_site_label_2
_geom_bond_distance
_geom_bond_site_symmetry_2
_geom_bond_publ_flag
Th1 O1 2.349(6) 14_755 ?
Th1 O1 2.349(6) . ?
Th1 O9 2.408(10) . ?
Th1 O5 2.439(6) 4_564 ?
Th1 O5 2.439(6) 15_775 ?
Th1 O6 2.476(6) . ?
Th1 O6 2.476(6) 14_755 ?
Th1 OW2 2.479(10) . ?
Th1 OW1 2.542(10) . ?
Th2 O8 2.355(7) . ?
Th2 O13 2.381(6) 9_766 ?
Th2 O10 2.393(6) . ?
Th2 O12 2.402(6) . ?
Th2 O3 2.411(7) 15_776 ?
Th2 O7 2.422(7) 15_776 ?
Th2 OW4 2.486(7) . ?
Th2 O4 2.487(7) . ?
Th2 OW3 2.597(7) . ?
S4 O13 1.451(6) 7_546 ?
S4 O13 1.451(6) . ?
S4 O12 1.466(6) . ?
S4 O12 1.466(6) 7_546 ?
S2 O8 1.444(7) . ?
S2 O6 1.443(6) . ?
S2 O5 1.458(6) . ?
S2 O7 1.472(7) . ?
S1 O3 1.453(7) . ?
S1 O4 1.458(7) . ?
S1 O2 1.457(7) . ?
S1 O1 1.493(6) . ?
S3 O11 1.426(11) . ?
S3 O9 1.475(10) . ?
S3 O10 1.471(7) . ?
S3 O10 1.471(7) 14_755 ?
O5 Th1 2.439(6) 3_655 ?
O3 Th2 2.411(7) 15_775 ?
O13 Th2 2.381(6) 9_766 ?
O7 Th2 2.422(7) 15_775 ?
